data_7110425
loop_
_publ_author_name
'Click, Damon R.'
'Scott, Brian L.'
'Watkin, John G.'

_publ_section_title
;
 Highly electrophilic lanthanide complexes containing fluorinated amido
 ligands: multiple Ln&#x00B7;&#x00B7;&#x00B7;F interactions, agostic
 interactions and \h6-arene coordination
;
_journal_issue 7
_journal_name_full 'Chemical Communications'
_journal_page_first 633
_journal_paper_doi 10.1039/a809275c
_journal_year 1999
_chemical_formula_sum 'C27 H27 F15 N3 Si3 Sm'
_chemical_formula_weight 913.14
_chemical_name_systematic
; 
 ? 
;
_space_group_IT_number 2
_symmetry_cell_setting triclinic
_symmetry_space_group_name_Hall '-P 1'
_symmetry_space_group_name_H-M 'P -1'
_atom_sites_solution_hydrogens geom
_atom_sites_solution_primary patterson
_atom_sites_solution_secondary difmap
_audit_creation_method SHELXL
_cell_angle_alpha 94.96(1)
_cell_angle_beta 107.33(1)
_cell_angle_gamma 95.26(1)
_cell_formula_units_Z 2
_cell_length_a 10.196(4)
_cell_length_b 10.868(4)
_cell_length_c 16.461(7)
_cell_measurement_reflns_used 26
_cell_measurement_temperature 198
_cell_measurement_theta_max 12.5
_cell_measurement_theta_min 11.5
_cell_volume 1721.4(12)
_computing_cell_refinement 'XSCANS 2.10b (Siemens)'
_computing_data_collection 'XSCANS 2.10b (Siemens)'
_computing_data_reduction 'XSCANS 2.10b (Siemens)'
_computing_molecular_graphics 'SHELXTL PC 4.2/360 (Siemens)'
_computing_publication_material 'SHELXTL PC 4.2/360 (Siemens)'
_computing_structure_refinement 'SHELXL-93 (Sheldrick, 1993)'
_computing_structure_solution 'SHELXS-86 (Sheldrick, 1990)'
_diffrn_ambient_temperature 198
_diffrn_measurement_device 'Siemens P4/PC'
_diffrn_measurement_method '\w scans'
_diffrn_radiation_monochromator graphite
_diffrn_radiation_source 'fine-focus sealed tube'
_diffrn_radiation_type MoK\a
_diffrn_radiation_wavelength 0.71073
_diffrn_reflns_av_R_equivalents 0.0513
_diffrn_reflns_av_sigmaI/netI 0.0800
_diffrn_reflns_limit_h_max 10
_diffrn_reflns_limit_h_min -1
_diffrn_reflns_limit_k_max 11
_diffrn_reflns_limit_k_min -11
_diffrn_reflns_limit_l_max 17
_diffrn_reflns_limit_l_min -17
_diffrn_reflns_number 5381
_diffrn_reflns_theta_max 22.50
_diffrn_reflns_theta_min 2.61
_diffrn_standards_decay_% 0
_diffrn_standards_interval_count 97
_diffrn_standards_number 3
_exptl_absorpt_coefficient_mu 1.916
_exptl_absorpt_correction_T_max 0.93
_exptl_absorpt_correction_T_min 0.57
_exptl_absorpt_correction_type empirical
_exptl_crystal_colour yellow
_exptl_crystal_density_diffrn 1.762
_exptl_crystal_density_meas ?
_exptl_crystal_description 'irregular plate'
_exptl_crystal_F_000 898
_exptl_crystal_size_max 0.29
_exptl_crystal_size_mid 0.21
_exptl_crystal_size_min 0.04
_refine_diff_density_max 1.378
_refine_diff_density_min -2.026
_refine_diff_density_rms 0.159
_refine_ls_extinction_method none
_refine_ls_goodness_of_fit_all 1.067
_refine_ls_goodness_of_fit_obs 1.095
_refine_ls_hydrogen_treatment noref
_refine_ls_matrix_type full
_refine_ls_number_parameters 442
_refine_ls_number_reflns 4476
_refine_ls_number_restraints 0
_refine_ls_restrained_S_all 1.077
_refine_ls_restrained_S_obs 1.095
_refine_ls_R_factor_all 0.0812
_refine_ls_R_factor_obs 0.0564
_refine_ls_shift/esd_max -0.001
_refine_ls_shift/esd_mean 0.000
_refine_ls_structure_factor_coef Fsqd
_refine_ls_weighting_details 'w=1/[\s^2^(Fo^2^)+(0.0911P)^2^+0.0000P] where P=(Fo^2^+2Fc^2^)/3'
_refine_ls_weighting_scheme calc
_refine_ls_wR_factor_all 0.1528
_refine_ls_wR_factor_obs 0.1359
_reflns_number_observed 3514
_reflns_number_total 4479
_reflns_observed_criterion >2sigma(I)
_cod_data_source_file 809275csup1.cif
_cod_data_source_block xr181
_cod_depositor_comments
;
The following automatic conversions were performed:

'_exptl_crystal_density_meas' value 'not measured' was changed to '?'
- the value is perceived as not measured.

Automatic conversion script
Id: cif_fix_values 3008 2015-01-20 13:52:24Z robertas 

The following automatic conversions were performed:

'_refine_ls_weighting_scheme' value 'calc
w=1/[\s^2^(Fo^2^)+(0.0911P)^2^+0.0000P] where P=(Fo^2^+2Fc^2^)/3' was
changed to 'calc'. New tag '_refine_ls_weighting_details' was
created. The value of the new tag was set to
'w=1/[\s^2^(Fo^2^)+(0.0911P)^2^+0.0000P] where P=(Fo^2^+2Fc^2^)/3'.

Automatic conversion script
Id: cif_fix_values 3143 2015-03-26 13:38:13Z robertas 
;
_cod_database_code 7110425

loop_
_symmetry_equiv_pos_as_xyz
'x, y, z'
'-x, -y, -z'

loop_
_atom_site_aniso_label
_atom_site_aniso_U_11
_atom_site_aniso_U_22
_atom_site_aniso_U_33
_atom_site_aniso_U_23
_atom_site_aniso_U_13
_atom_site_aniso_U_12
Sm1 0.0271(3) 0.0255(3) 0.0305(3) 0.0008(2) 0.0123(2) 0.0012(2)
Si1 0.040(2) 0.033(2) 0.042(2) 0.0071(13) 0.0164(15) 0.0135(14)
Si2 0.036(2) 0.029(2) 0.060(2) 0.0002(14) 0.026(2) 0.0077(14)
Si3 0.033(2) 0.035(2) 0.030(2) -0.0038(12) 0.0112(13) 0.0011(13)
F2 0.039(4) 0.040(3) 0.036(3) -0.005(3) 0.013(3) 0.001(3)
F3 0.077(5) 0.060(5) 0.053(4) -0.023(3) 0.030(4) 0.002(4)
F4 0.084(6) 0.104(6) 0.032(4) -0.022(4) 0.006(4) -0.023(5)
F5 0.062(5) 0.078(5) 0.046(4) 0.012(4) -0.012(4) -0.009(4)
F6 0.040(4) 0.068(5) 0.061(4) 0.006(4) 0.001(3) 0.014(4)
F11 0.051(4) 0.029(3) 0.058(4) 0.008(3) 0.036(3) 0.012(3)
F12 0.059(5) 0.057(4) 0.085(5) 0.017(4) 0.053(4) 0.023(4)
F13 0.056(5) 0.068(5) 0.095(6) 0.017(4) 0.050(4) -0.001(4)
F14 0.057(4) 0.038(4) 0.074(5) 0.015(3) 0.029(4) -0.002(3)
F15 0.062(4) 0.024(3) 0.084(5) 0.001(3) 0.048(4) 0.005(3)
F20 0.058(4) 0.040(4) 0.034(3) -0.002(3) 0.016(3) -0.020(3)
F21 0.076(5) 0.073(5) 0.032(4) 0.004(3) 0.025(4) -0.012(4)
F22 0.085(6) 0.076(5) 0.066(5) 0.030(4) 0.037(5) -0.016(4)
F23 0.060(5) 0.049(4) 0.069(5) 0.011(3) 0.019(4) -0.021(4)
F24 0.058(4) 0.042(4) 0.042(4) -0.007(3) 0.019(3) -0.011(3)
N1 0.027(5) 0.042(5) 0.039(5) -0.005(4) 0.012(4) 0.011(4)
N2 0.025(5) 0.024(4) 0.036(5) 0.003(4) 0.018(4) 0.009(4)
N3 0.028(5) 0.028(4) 0.031(5) 0.004(4) 0.013(4) 0.005(4)
C1 0.030(6) 0.033(6) 0.025(6) 0.008(5) 0.009(5) -0.012(5)
C2 0.035(6) 0.039(6) 0.020(5) 0.000(5) 0.007(5) -0.001(5)
C3 0.055(8) 0.046(7) 0.043(7) 0.001(6) 0.028(7) -0.003(6)
C4 0.056(9) 0.056(8) 0.038(7) 0.003(6) 0.009(7) -0.018(7)
C5 0.038(7) 0.051(7) 0.036(7) 0.012(6) -0.003(6) -0.011(6)
C6 0.042(7) 0.037(6) 0.044(7) 0.004(5) 0.010(6) -0.010(6)
C7 0.060(8) 0.040(7) 0.037(6) 0.002(5) 0.020(6) 0.008(6)
C8 0.081(10) 0.030(6) 0.061(8) 0.014(6) 0.020(7) 0.010(6)
C9 0.047(8) 0.077(9) 0.070(9) 0.015(7) 0.033(7) 0.027(7)
C10 0.018(5) 0.033(6) 0.030(5) 0.000(4) 0.008(5) 0.005(4)
C11 0.036(6) 0.026(6) 0.041(6) 0.006(5) 0.009(5) 0.003(5)
C12 0.043(7) 0.041(7) 0.043(7) 0.015(5) 0.025(6) 0.019(6)
C13 0.035(7) 0.053(8) 0.045(7) 0.015(6) 0.023(6) -0.009(6)
C14 0.045(7) 0.028(6) 0.051(7) 0.009(5) 0.021(6) 0.004(5)
C15 0.027(6) 0.034(6) 0.042(6) -0.002(5) 0.014(5) 0.007(5)
C16 0.036(7) 0.045(7) 0.075(9) -0.007(6) 0.040(7) 0.001(5)
C17 0.084(10) 0.041(7) 0.079(10) -0.012(7) 0.046(9) 0.022(7)
C18 0.043(8) 0.066(9) 0.086(10) 0.016(7) 0.026(7) 0.022(7)
C19 0.026(6) 0.029(6) 0.036(6) -0.001(5) 0.018(5) 0.016(5)
C20 0.034(6) 0.038(6) 0.036(6) 0.006(5) 0.016(5) 0.000(5)
C21 0.042(7) 0.052(7) 0.028(6) 0.006(5) 0.017(5) 0.002(6)
C22 0.038(7) 0.052(7) 0.043(7) 0.015(6) 0.020(6) -0.001(6)
C23 0.032(6) 0.030(6) 0.066(8) 0.010(6) 0.021(6) 0.000(5)
C24 0.031(6) 0.025(6) 0.049(7) 0.003(5) 0.017(5) 0.001(5)
C25 0.040(7) 0.053(8) 0.056(8) 0.004(6) 0.016(6) 0.010(6)
C26 0.049(7) 0.048(7) 0.024(6) 0.000(5) 0.015(5) -0.003(6)
C27 0.063(8) 0.040(7) 0.050(7) -0.014(6) 0.026(7) 0.008(6)

loop_
_atom_site_label
_atom_site_type_symbol
_atom_site_fract_x
_atom_site_fract_y
_atom_site_fract_z
_atom_site_U_iso_or_equiv
_atom_site_thermal_displace_type
_atom_site_occupancy
_atom_site_calc_flag
_atom_site_refinement_flags
Sm1 Sm 0.06908(6) 0.28196(5) 0.25242(3) 0.0272(2) Uani 1 d .
Si1 Si 0.3373(3) 0.1144(3) 0.3087(2) 0.0366(7) Uani 1 d .
Si2 Si -0.0510(3) 0.5641(3) 0.2248(2) 0.0395(8) Uani 1 d .
Si3 Si -0.2005(3) 0.1082(3) 0.0938(2) 0.0328(7) Uani 1 d .
F2 F 0.1342(6) 0.4193(5) 0.3969(4) 0.0388(15) Uani 1 d .
F3 F 0.2189(8) 0.5547(7) 0.5521(4) 0.064(2) Uani 1 d .
F4 F 0.4650(9) 0.5224(8) 0.6704(4) 0.080(3) Uani 1 d .
F5 F 0.6228(8) 0.3569(7) 0.6252(4) 0.069(2) Uani 1 d .
F6 F 0.5404(7) 0.2229(7) 0.4710(4) 0.059(2) Uani 1 d .
F11 F 0.2334(6) 0.3203(5) 0.1615(4) 0.041(2) Uani 1 d .
F12 F 0.4408(7) 0.3868(6) 0.0994(5) 0.059(2) Uani 1 d .
F13 F 0.5141(8) 0.6326(7) 0.0868(5) 0.067(2) Uani 1 d .
F14 F 0.3734(7) 0.8074(6) 0.1410(4) 0.054(2) Uani 1 d .
F15 F 0.1662(7) 0.7422(5) 0.2020(5) 0.052(2) Uani 1 d .
F20 F -0.0249(7) 0.2140(5) 0.3717(4) 0.046(2) Uani 1 d .
F21 F -0.0912(8) 0.1012(6) 0.4960(4) 0.060(2) Uani 1 d .
F22 F -0.2601(8) -0.1197(7) 0.4571(5) 0.073(2) Uani 1 d .
F23 F -0.3711(8) -0.2185(6) 0.2899(5) 0.061(2) Uani 1 d .
F24 F -0.3133(7) -0.1036(6) 0.1650(4) 0.048(2) Uani 1 d .
N1 N 0.2745(8) 0.2414(8) 0.3491(5) 0.035(2) Uani 1 d .
N2 N 0.0833(8) 0.4835(7) 0.2149(5) 0.026(2) Uani 1 d .
N3 N -0.1223(8) 0.1248(7) 0.2043(5) 0.028(2) Uani 1 d .
C1 C 0.3288(10) 0.3097(9) 0.4275(6) 0.030(2) Uani 1 d .
C2 C 0.2553(11) 0.4015(9) 0.4541(6) 0.032(2) Uani 1 d .
C3 C 0.2961(13) 0.4700(11) 0.5341(7) 0.046(3) Uani 1 d .
C4 C 0.4199(14) 0.4554(12) 0.5918(7) 0.053(3) Uani 1 d .
C5 C 0.4995(12) 0.3695(11) 0.5690(7) 0.046(3) Uani 1 d .
C6 C 0.4568(12) 0.3013(10) 0.4899(7) 0.042(3) Uani 1 d .
C7 C 0.1926(13) 0.0486(10) 0.2086(7) 0.044(3) Uani 1 d .
C8 C 0.3595(15) -0.0175(10) 0.3771(8) 0.057(3) Uani 1 d .
H8A H 0.2774(15) -0.0359(10) 0.3932(8) 0.085 Uiso 1 calc R
H8B H 0.4373(15) 0.0062(10) 0.4277(8) 0.085 Uiso 1 calc R
H8C H 0.3752(15) -0.0899(10) 0.3452(8) 0.085 Uiso 1 calc R
C9 C 0.4930(13) 0.1533(13) 0.2762(9) 0.060(4) Uani 1 d .
H9A H 0.5690(13) 0.1871(13) 0.3257(9) 0.090 Uiso 1 calc R
H9B H 0.4752(13) 0.2135(13) 0.2361(9) 0.090 Uiso 1 calc R
H9C H 0.5157(13) 0.0794(13) 0.2497(9) 0.090 Uiso 1 calc R
C10 C 0.1893(10) 0.5265(9) 0.1832(6) 0.027(2) Uani 1 d .
C11 C 0.2667(11) 0.4439(9) 0.1552(7) 0.035(3) Uani 1 d .
C12 C 0.3742(12) 0.4754(10) 0.1241(7) 0.038(3) Uani 1 d .
C13 C 0.4083(11) 0.5971(11) 0.1179(7) 0.042(3) Uani 1 d .
C14 C 0.3385(12) 0.6839(9) 0.1450(7) 0.039(3) Uani 1 d .
C15 C 0.2299(10) 0.6500(9) 0.1752(7) 0.033(3) Uani 1 d .
C16 C -0.1740(12) 0.4426(10) 0.2482(8) 0.048(3) Uani 1 d .
H16A H -0.1288(12) 0.4113(10) 0.3009(8) 0.072 Uiso 1 calc R
H16B H -0.2022(12) 0.3756(10) 0.2023(8) 0.072 Uiso 1 calc R
H16C H -0.2539(12) 0.4790(10) 0.2534(8) 0.072 Uiso 1 calc R
C17 C 0.0002(15) 0.6903(11) 0.3190(9) 0.064(4) Uani 1 d .
H17A H 0.0483(15) 0.6566(11) 0.3701(9) 0.095 Uiso 1 calc R
H17B H -0.0813(15) 0.7215(11) 0.3260(9) 0.095 Uiso 1 calc R
H17C H 0.0597(15) 0.7568(11) 0.3087(9) 0.095 Uiso 1 calc R
C18 C -0.1446(13) 0.6202(13) 0.1234(9) 0.062(4) Uani 1 d .
H18A H -0.0847(13) 0.6827(13) 0.1094(9) 0.093 Uiso 1 calc R
H18B H -0.2246(13) 0.6553(13) 0.1296(9) 0.093 Uiso 1 calc R
H18C H -0.1731(13) 0.5519(13) 0.0783(9) 0.093 Uiso 1 calc R
C19 C -0.1639(10) 0.0606(9) 0.2624(6) 0.028(2) Uani 1 d .
C20 C -0.1141(11) 0.1042(10) 0.3497(7) 0.035(3) Uani 1 d .
C21 C -0.1451(12) 0.0491(11) 0.4147(7) 0.040(3) Uani 1 d .
C22 C -0.2318(12) -0.0607(11) 0.3939(7) 0.043(3) Uani 1 d .
C23 C -0.2854(11) -0.1082(10) 0.3101(8) 0.041(3) Uani 1 d .
C24 C -0.2558(11) -0.0514(9) 0.2462(7) 0.034(3) Uani 1 d .
C25 C -0.3852(12) 0.1404(11) 0.0654(8) 0.049(3) Uani 1 d .
H25A H -0.3906(12) 0.2173(11) 0.0969(8) 0.074 Uiso 1 calc R
H25B H -0.4399(12) 0.0739(11) 0.0797(8) 0.074 Uiso 1 calc R
H25C H -0.4198(12) 0.1463(11) 0.0050(8) 0.074 Uiso 1 calc R
C26 C -0.0979(12) 0.2322(10) 0.0563(6) 0.040(3) Uani 1 d .
H26A H -0.0030(12) 0.2165(10) 0.0704(6) 0.060 Uiso 1 calc R
H26B H -0.1028(12) 0.3123(10) 0.0840(6) 0.060 Uiso 1 calc R
H26C H -0.1356(12) 0.2308(10) -0.0047(6) 0.060 Uiso 1 calc R
C27 C -0.1820(14) -0.0420(10) 0.0344(7) 0.051(3) Uani 1 d .
H27A H -0.0863(14) -0.0553(10) 0.0506(7) 0.076 Uiso 1 calc R
H27B H -0.2152(14) -0.0377(10) -0.0261(7) 0.076 Uiso 1 calc R
H27C H -0.2351(14) -0.1097(10) 0.0487(7) 0.076 Uiso 1 calc R

loop_
_atom_type_symbol
_atom_type_description
_atom_type_scat_dispersion_real
_atom_type_scat_dispersion_imag
_atom_type_scat_source
C C 0.0033 0.0016 'International Tables Vol C Tables 4.2.6.8 and 6.1.1.4'
H H 0.0000 0.0000 'International Tables Vol C Tables 4.2.6.8 and 6.1.1.4'
N N 0.0061 0.0033 'International Tables Vol C Tables 4.2.6.8 and 6.1.1.4'
Si Si 0.0817 0.0704 'International Tables Vol C Tables 4.2.6.8 and 6.1.1.4'
F F 0.0171 0.0103 'International Tables Vol C Tables 4.2.6.8 and 6.1.1.4'
Sm Sm -0.1638 3.4418 'International Tables Vol C Tables 4.2.6.8 and 6.1.1.4'

loop_
_geom_angle_atom_site_label_1
_geom_angle_atom_site_label_2
_geom_angle_atom_site_label_3
_geom_angle
N1 Sm1 N2 112.4(3)
N1 Sm1 N3 119.7(3)
N2 Sm1 N3 127.9(3)
N1 Sm1 F20 80.8(3)
N2 Sm1 F20 125.2(2)
N3 Sm1 F20 66.2(2)
N1 Sm1 F2 66.9(2)
N2 Sm1 F2 76.5(2)
N3 Sm1 F2 123.7(2)
F20 Sm1 F2 59.9(2)
N1 Sm1 F11 80.9(3)
N2 Sm1 F11 66.4(2)
N3 Sm1 F11 120.7(2)
F20 Sm1 F11 161.2(2)
F2 Sm1 F11 115.5(2)
N1 Sm1 C7 62.2(3)
N2 Sm1 C7 133.2(3)
N3 Sm1 C7 75.7(3)
F20 Sm1 C7 100.6(3)
F2 Sm1 C7 127.9(3)
F11 Sm1 C7 67.0(2)
N1 Sm1 Si1 28.7(2)
N2 Sm1 Si1 125.0(2)
N3 Sm1 Si1 102.0(2)
F20 Sm1 Si1 92.6(2)
F2 Sm1 Si1 95.49(15)
F11 Sm1 Si1 69.19(14)
C7 Sm1 Si1 33.7(2)
N1 Sm1 Si2 127.5(2)
N2 Sm1 Si2 27.5(2)
N3 Sm1 Si2 108.3(2)
F20 Sm1 Si2 101.6(2)
F2 Sm1 Si2 69.67(15)
F11 Sm1 Si2 92.74(13)
C7 Sm1 Si2 157.0(2)
Si1 Sm1 Si2 149.55(8)
N1 Sm1 Si3 135.7(2)
N2 Sm1 Si3 107.0(2)
N3 Sm1 Si3 27.7(2)
F20 Sm1 Si3 92.83(14)
F2 Sm1 Si3 144.26(14)
F11 Sm1 Si3 97.49(15)
C7 Sm1 Si3 76.3(2)
Si1 Sm1 Si3 109.42(8)
Si2 Sm1 Si3 96.74(8)
N1 Si1 C9 114.8(5)
N1 Si1 C7 103.8(5)
C9 Si1 C7 107.2(6)
N1 Si1 C8 114.7(5)
C9 Si1 C8 111.1(6)
C7 Si1 C8 104.2(5)
N1 Si1 Sm1 40.1(3)
C9 Si1 Sm1 120.1(4)
C7 Si1 Sm1 64.1(4)
C8 Si1 Sm1 128.8(5)
N2 Si2 C18 112.1(5)
N2 Si2 C16 103.6(4)
C18 Si2 C16 107.1(6)
N2 Si2 C17 114.2(5)
C18 Si2 C17 112.6(6)
C16 Si2 C17 106.3(6)
N2 Si2 Sm1 38.5(3)
C18 Si2 Sm1 127.7(4)
C16 Si2 Sm1 65.5(4)
C17 Si2 Sm1 119.1(4)
N3 Si3 C25 111.6(5)
N3 Si3 C27 115.3(5)
C25 Si3 C27 111.9(6)
N3 Si3 C26 103.8(4)
C25 Si3 C26 108.8(5)
C27 Si3 C26 104.7(5)
N3 Si3 Sm1 39.1(3)
C25 Si3 Sm1 124.5(4)
C27 Si3 Sm1 123.3(4)
C26 Si3 Sm1 64.7(3)
C2 F2 Sm1 115.1(5)
C11 F11 Sm1 114.0(5)
C20 F20 Sm1 114.8(5)
C1 N1 Si1 127.5(7)
C1 N1 Sm1 121.3(7)
Si1 N1 Sm1 111.1(4)
C10 N2 Si2 126.0(6)
C10 N2 Sm1 120.0(6)
Si2 N2 Sm1 114.0(4)
C19 N3 Si3 126.8(7)
C19 N3 Sm1 119.9(6)
Si3 N3 Sm1 113.2(4)
N1 C1 C6 127.3(10)
N1 C1 C2 120.1(9)
C6 C1 C2 112.6(9)
F2 C2 C3 118.6(10)
F2 C2 C1 116.5(8)
C3 C2 C1 124.9(10)
F3 C3 C4 120.9(11)
F3 C3 C2 119.7(11)
C4 C3 C2 119.2(12)
F4 C4 C3 121.2(13)
F4 C4 C5 119.9(12)
C3 C4 C5 118.9(11)
F5 C5 C6 119.9(12)
F5 C5 C4 118.9(11)
C6 C5 C4 121.2(11)
F6 C6 C5 118.1(10)
F6 C6 C1 118.8(9)
C5 C6 C1 123.1(12)
Si1 C7 Sm1 82.2(4)
C11 C10 N2 120.5(9)
C11 C10 C15 112.8(9)
N2 C10 C15 126.7(9)
C12 C11 F11 118.1(9)
C12 C11 C10 125.6(9)
F11 C11 C10 116.3(9)
F12 C12 C13 121.7(10)
F12 C12 C11 119.7(9)
C13 C12 C11 118.6(10)
C14 C13 C12 119.3(10)
C14 C13 F13 120.0(10)
C12 C13 F13 120.6(11)
C13 C14 F14 120.2(10)
C13 C14 C15 121.0(10)
F14 C14 C15 118.8(10)
F15 C15 C14 117.6(9)
F15 C15 C10 119.8(9)
C14 C15 C10 122.6(9)
N3 C19 C20 120.2(9)
N3 C19 C24 128.0(9)
C20 C19 C24 111.8(9)
C21 C20 F20 117.6(9)
C21 C20 C19 126.5(10)
F20 C20 C19 115.9(8)
F21 C21 C22 121.3(9)
F21 C21 C20 120.6(10)
C22 C21 C20 118.1(10)
F22 C22 C23 121.9(10)
F22 C22 C21 119.4(10)
C23 C22 C21 118.7(10)
C24 C23 C22 122.6(10)
C24 C23 F23 119.1(10)
C22 C23 F23 118.3(10)
F24 C24 C23 119.1(9)
F24 C24 C19 118.6(9)
C23 C24 C19 122.3(10)

loop_
_geom_bond_atom_site_label_1
_geom_bond_atom_site_label_2
_geom_bond_distance
Sm1 N1 2.328(8)
Sm1 N2 2.331(8)
Sm1 N3 2.363(8)
Sm1 F20 2.561(6)
Sm1 F2 2.567(5)
Sm1 F11 2.587(6)
Sm1 C7 3.058(11)
Sm1 Si1 3.368(3)
Sm1 Si2 3.421(3)
Sm1 Si3 3.444(3)
Si1 N1 1.736(8)
Si1 C9 1.846(12)
Si1 C7 1.886(12)
Si1 C8 1.887(11)
Si2 N2 1.731(8)
Si2 C18 1.845(13)
Si2 C16 1.880(11)
Si2 C17 1.891(12)
Si3 N3 1.741(8)
Si3 C25 1.874(12)
Si3 C27 1.883(10)
Si3 C26 1.887(11)
F2 C2 1.353(12)
F3 C3 1.334(14)
F4 C4 1.355(13)
F5 C5 1.348(13)
F6 C6 1.339(14)
F11 C11 1.374(11)
F12 C12 1.330(12)
F13 C13 1.365(12)
F14 C14 1.369(11)
F15 C15 1.354(11)
F20 C20 1.383(11)
F21 C21 1.336(12)
F22 C22 1.355(12)
F23 C23 1.370(12)
F24 C24 1.339(12)
N1 C1 1.362(12)
N2 C10 1.394(12)
N3 C19 1.373(12)
C1 C6 1.417(15)
C1 C2 1.417(15)
C2 C3 1.381(15)
C3 C4 1.37(2)
C4 C5 1.39(2)
C5 C6 1.37(2)
C10 C11 1.384(14)
C10 C15 1.397(14)
C11 C12 1.371(15)
C12 C13 1.357(15)
C13 C14 1.35(2)
C14 C15 1.376(15)
C19 C20 1.397(14)
C19 C24 1.421(14)
C20 C21 1.372(14)
C21 C22 1.37(2)
C22 C23 1.36(2)
C23 C24 1.359(15)
